data_4066231
loop_
_publ_author_name
'Bleeke, John R.'
'Lutes, Bryn L.'
'Lipschutz, Michael'
'Sakellariou-Thompson, Donastas'
'Lee, John Seonghyun'
'Rath, Nigam P.'

_publ_section_title
;
 Synthesis, Structure, Spectroscopy, and Reactivity of
 Oxapentadienyl&#x2212;Cobalt&#x2212;Phosphine Complexes&#x2020;,(1)
;
_journal_issue 21
_journal_name_full Organometallics
_journal_page_first 5057
_journal_paper_doi 10.1021/om100361a
_journal_volume 29
_journal_year 2010
_chemical_formula_sum 'C16 H36 Co2 O4 P4'
_chemical_formula_weight 534.19
_chemical_name_systematic
; 
 ? 
;
_space_group_IT_number 14
_symmetry_cell_setting monoclinic
_symmetry_space_group_name_Hall '-P 2ybc'
_symmetry_space_group_name_H-M 'P 1 21/c 1'
_atom_sites_solution_hydrogens geom
_atom_sites_solution_primary direct
_atom_sites_solution_secondary difmap
_audit_creation_method SHELXL-97
_cell_angle_alpha 90.00
_cell_angle_beta 107.156(4)
_cell_angle_gamma 90.00
_cell_formula_units_Z 4
_cell_length_a 10.9720(9)
_cell_length_b 13.2483(11)
_cell_length_c 18.0190(15)
_cell_measurement_reflns_used 6513
_cell_measurement_temperature 140(2)
_cell_measurement_theta_max 24.94
_cell_measurement_theta_min 2.48
_cell_volume 2502.7(4)
_computing_cell_refinement 'Bruker-Apex II (Bruker, 2006)'
_computing_data_collection 'Bruker-Apex II (Bruker, 2006)'
_computing_data_reduction 'Bruker-SAINT   (Bruker, 2006)'
_computing_molecular_graphics 'Bruker-SHELXTL (Sheldrick, G.M., 2008)'
_computing_publication_material 'Bruker-SHELXTL (Sheldrick, G.M., 2008)'
_computing_structure_refinement 'Bruker-SHELXTL (Sheldrick, G.M., 2008)'
_computing_structure_solution 'Bruker-SHELXTL (Sheldrick, G.M., 2008)'
_diffrn_ambient_temperature 140(2)
_diffrn_measured_fraction_theta_full 0.992
_diffrn_measured_fraction_theta_max 0.992
_diffrn_measurement_device_type 'Bruker APEX-II CCD'
_diffrn_measurement_method '\f and \w scans'
_diffrn_radiation_monochromator graphite
_diffrn_radiation_source 'fine-focus sealed tube'
_diffrn_radiation_type MoK\a
_diffrn_radiation_wavelength 0.71073
_diffrn_reflns_av_R_equivalents 0.0919
_diffrn_reflns_av_sigmaI/netI 0.0567
_diffrn_reflns_limit_h_max 13
_diffrn_reflns_limit_h_min -13
_diffrn_reflns_limit_k_max 16
_diffrn_reflns_limit_k_min -15
_diffrn_reflns_limit_l_max 21
_diffrn_reflns_limit_l_min -21
_diffrn_reflns_number 39554
_diffrn_reflns_theta_full 25.48
_diffrn_reflns_theta_max 25.48
_diffrn_reflns_theta_min 3.00
_exptl_absorpt_coefficient_mu 1.598
_exptl_absorpt_correction_T_max 0.7762
_exptl_absorpt_correction_T_min 0.6110
_exptl_absorpt_correction_type multi-scan
_exptl_absorpt_process_details 'sadabs v2008/1'
_exptl_crystal_colour orange
_exptl_crystal_density_diffrn 1.418
_exptl_crystal_density_meas ?
_exptl_crystal_density_method 'not measured'
_exptl_crystal_description irregular
_exptl_crystal_F_000 1112
_exptl_crystal_size_max 0.34
_exptl_crystal_size_mid 0.18
_exptl_crystal_size_min 0.17
_refine_diff_density_max 1.289
_refine_diff_density_min -0.720
_refine_diff_density_rms 0.110
_refine_ls_extinction_method none
_refine_ls_goodness_of_fit_ref 1.026
_refine_ls_hydrogen_treatment noref
_refine_ls_matrix_type full
_refine_ls_number_parameters 247
_refine_ls_number_reflns 4598
_refine_ls_number_restraints 0
_refine_ls_restrained_S_all 1.026
_refine_ls_R_factor_all 0.0772
_refine_ls_R_factor_gt 0.0476
_refine_ls_shift/su_max 0.001
_refine_ls_shift/su_mean 0.000
_refine_ls_structure_factor_coef Fsqd
_refine_ls_weighting_details 'calc w=1/[\s^2^(Fo^2^)+(0.0730P)^2^+1.2979P] where P=(Fo^2^+2Fc^2^)/3'
_refine_ls_weighting_scheme calc
_refine_ls_wR_factor_gt 0.1134
_refine_ls_wR_factor_ref 0.1345
_reflns_number_gt 3268
_reflns_number_total 4598
_reflns_threshold_expression >2sigma(I)
_cod_data_source_file om100361a_si_002.cif
_cod_data_source_block j16308
_cod_depositor_comments
;
The following automatic conversions were performed:

'_symmetry_cell_setting' value 'Monoclinic' changed to 'monoclinic'
according to /home/saulius/struct/CIF-dictionaries/cif_core.dic
dictionary named 'cif_core.dic' version 2.4.1 from 2010-06-29.

Automatic conversion script
Id: cif_fix_values 1715 2011-07-08 13:25:40Z adriana 

The following automatic conversions were performed:

'_exptl_crystal_density_meas' value 'no' was changed to '?' - the
value is perceived as not measured.

Automatic conversion script
Id: cif_fix_values 3008 2015-01-20 13:52:24Z robertas 
;
_cod_original_sg_symbol_H-M P2(1)/c
_cod_database_code 4066231

loop_
_symmetry_equiv_pos_as_xyz
'x, y, z'
'-x, y+1/2, -z+1/2'
'-x, -y, -z'
'x, -y-1/2, z-1/2'

loop_
_atom_site_label
_atom_site_type_symbol
_atom_site_fract_x
_atom_site_fract_y
_atom_site_fract_z
_atom_site_U_iso_or_equiv
_atom_site_adp_type
_atom_site_occupancy
_atom_site_symmetry_multiplicity
_atom_site_calc_flag
_atom_site_refinement_flags
Co1 Co 0.82195(5) 0.86962(4) 0.19203(3) 0.02410(18) Uani 1 1 d .
Co2 Co 0.66561(5) 0.73145(4) 0.13266(3) 0.02404(18) Uani 1 1 d .
P1 P 0.89349(11) 0.88815(9) 0.31766(7) 0.0291(3) Uani 1 1 d .
P2 P 0.98439(11) 0.86476(9) 0.14281(7) 0.0288(3) Uani 1 1 d .
P3 P 0.51512(11) 0.78532(9) 0.02854(7) 0.0280(3) Uani 1 1 d .
P4 P 0.56318(11) 0.63774(9) 0.19338(8) 0.0330(3) Uani 1 1 d .
O1 O 0.7675(3) 1.0809(3) 0.1518(2) 0.0463(9) Uani 1 1 d .
O2 O 0.9083(3) 0.6635(2) 0.23611(18) 0.0336(7) Uani 1 1 d .
O3 O 0.5667(3) 0.9013(2) 0.20172(19) 0.0388(8) Uani 1 1 d .
O4 O 0.7404(3) 0.5687(3) 0.0465(2) 0.0459(9) Uani 1 1 d .
C1 C 0.7890(4) 0.9964(4) 0.1639(3) 0.0330(11) Uani 1 1 d .
C2 C 0.8333(4) 0.7257(3) 0.2045(3) 0.0272(10) Uani 1 1 d .
C3 C 0.6467(4) 0.8543(3) 0.1842(2) 0.0278(10) Uani 1 1 d .
C4 C 0.7128(4) 0.6362(3) 0.0794(3) 0.0312(11) Uani 1 1 d .
C11 C 0.7963(5) 0.8304(4) 0.3718(3) 0.0384(12) Uani 1 1 d .
H11A H 0.8013 0.7567 0.3685 0.058 Uiso 1 1 calc R
H11B H 0.7074 0.8519 0.3500 0.058 Uiso 1 1 calc R
H11C H 0.8275 0.8512 0.4264 0.058 Uiso 1 1 calc R
C12 C 0.9035(5) 1.0179(4) 0.3525(3) 0.0438(13) Uani 1 1 d .
H12A H 0.8196 1.0500 0.3333 0.066 Uiso 1 1 calc R
H12B H 0.9654 1.0552 0.3335 0.066 Uiso 1 1 calc R
H12C H 0.9309 1.0182 0.4094 0.066 Uiso 1 1 calc R
C13 C 1.0505(5) 0.8407(4) 0.3710(3) 0.0497(14) Uani 1 1 d .
H13A H 1.0621 0.8462 0.4269 0.075 Uiso 1 1 calc R
H13B H 1.1161 0.8805 0.3575 0.075 Uiso 1 1 calc R
H13C H 1.0578 0.7698 0.3574 0.075 Uiso 1 1 calc R
C21 C 1.0310(5) 0.9856(4) 0.1110(3) 0.0397(12) Uani 1 1 d .
H21A H 1.1043 0.9757 0.0912 0.059 Uiso 1 1 calc R
H21B H 1.0543 1.0325 0.1550 0.059 Uiso 1 1 calc R
H21C H 0.9595 1.0135 0.0698 0.059 Uiso 1 1 calc R
C22 C 1.1366(4) 0.8136(4) 0.2003(3) 0.0452(13) Uani 1 1 d .
H22A H 1.1229 0.7478 0.2215 0.068 Uiso 1 1 calc R
H22B H 1.1760 0.8599 0.2431 0.068 Uiso 1 1 calc R
H22C H 1.1929 0.8055 0.1675 0.068 Uiso 1 1 calc R
C23 C 0.9594(5) 0.7908(4) 0.0552(3) 0.0460(13) Uani 1 1 d .
H23A H 1.0354 0.7946 0.0374 0.069 Uiso 1 1 calc R
H23B H 0.8857 0.8174 0.0148 0.069 Uiso 1 1 calc R
H23C H 0.9433 0.7203 0.0659 0.069 Uiso 1 1 calc R
C31 C 0.5667(5) 0.8851(3) -0.0243(3) 0.0363(11) Uani 1 1 d .
H31A H 0.6343 0.8596 -0.0447 0.055 Uiso 1 1 calc R
H31B H 0.5995 0.9419 0.0108 0.055 Uiso 1 1 calc R
H31C H 0.4943 0.9077 -0.0674 0.055 Uiso 1 1 calc R
C32 C 0.4496(5) 0.6957(4) -0.0495(3) 0.0442(13) Uani 1 1 d .
H32A H 0.3843 0.7291 -0.0914 0.066 Uiso 1 1 calc R
H32B H 0.4114 0.6389 -0.0296 0.066 Uiso 1 1 calc R
H32C H 0.5180 0.6708 -0.0695 0.066 Uiso 1 1 calc R
C33 C 0.3680(4) 0.8365(4) 0.0416(3) 0.0372(12) Uani 1 1 d .
H33A H 0.3124 0.8602 -0.0084 0.056 Uiso 1 1 calc R
H33B H 0.3887 0.8930 0.0783 0.056 Uiso 1 1 calc R
H33C H 0.3242 0.7837 0.0620 0.056 Uiso 1 1 calc R
C41 C 0.4436(6) 0.5543(4) 0.1321(4) 0.0617(17) Uani 1 1 d .
H41A H 0.4805 0.5179 0.0965 0.093 Uiso 1 1 calc R
H41B H 0.3705 0.5942 0.1020 0.093 Uiso 1 1 calc R
H41C H 0.4154 0.5058 0.1646 0.093 Uiso 1 1 calc R
C42 C 0.4701(5) 0.6936(4) 0.2509(3) 0.0519(14) Uani 1 1 d .
H42A H 0.4270 0.6402 0.2712 0.078 Uiso 1 1 calc R
H42B H 0.4063 0.7395 0.2184 0.078 Uiso 1 1 calc R
H42C H 0.5266 0.7314 0.2943 0.078 Uiso 1 1 calc R
C43 C 0.6622(5) 0.5515(5) 0.2638(4) 0.086(3) Uani 1 1 d .
H43A H 0.7250 0.5900 0.3038 0.129 Uiso 1 1 calc R
H43B H 0.7065 0.5057 0.2377 0.129 Uiso 1 1 calc R
H43C H 0.6086 0.5121 0.2881 0.129 Uiso 1 1 calc R

loop_
_atom_site_aniso_label
_atom_site_aniso_U_11
_atom_site_aniso_U_22
_atom_site_aniso_U_33
_atom_site_aniso_U_23
_atom_site_aniso_U_13
_atom_site_aniso_U_12
Co1 0.0260(3) 0.0247(3) 0.0236(3) 0.0003(2) 0.0104(3) 0.0010(2)
Co2 0.0241(3) 0.0240(3) 0.0275(4) 0.0009(2) 0.0130(3) 0.0011(2)
P1 0.0300(6) 0.0332(7) 0.0258(6) -0.0001(5) 0.0109(5) 0.0021(5)
P2 0.0293(6) 0.0319(7) 0.0290(7) -0.0033(5) 0.0146(5) -0.0062(5)
P3 0.0276(6) 0.0306(6) 0.0272(6) -0.0002(5) 0.0100(5) 0.0001(5)
P4 0.0249(6) 0.0354(7) 0.0428(8) 0.0109(6) 0.0164(6) 0.0009(5)
O1 0.057(2) 0.029(2) 0.050(2) 0.0082(16) 0.0107(18) 0.0096(17)
O2 0.0299(17) 0.0305(17) 0.0408(19) 0.0095(15) 0.0108(15) 0.0042(15)
O3 0.0291(17) 0.044(2) 0.045(2) -0.0110(16) 0.0136(16) 0.0089(15)
O4 0.049(2) 0.040(2) 0.053(2) -0.0140(18) 0.0221(18) 0.0036(17)
C1 0.034(3) 0.039(3) 0.025(3) 0.000(2) 0.007(2) 0.000(2)
C2 0.032(2) 0.027(2) 0.029(3) 0.005(2) 0.018(2) -0.001(2)
C3 0.031(2) 0.032(2) 0.022(2) -0.0002(19) 0.012(2) 0.002(2)
C4 0.032(3) 0.032(3) 0.031(3) 0.001(2) 0.010(2) -0.003(2)
C11 0.053(3) 0.040(3) 0.026(3) 0.006(2) 0.018(2) 0.001(2)
C12 0.058(3) 0.043(3) 0.035(3) -0.007(2) 0.020(3) -0.006(3)
C13 0.040(3) 0.076(4) 0.030(3) 0.002(3) 0.005(2) 0.007(3)
C21 0.047(3) 0.044(3) 0.033(3) -0.001(2) 0.020(2) -0.017(2)
C22 0.034(3) 0.057(3) 0.052(3) 0.005(3) 0.025(3) -0.001(2)
C23 0.049(3) 0.051(3) 0.050(3) -0.018(3) 0.033(3) -0.013(3)
C31 0.040(3) 0.037(3) 0.034(3) 0.008(2) 0.016(2) 0.002(2)
C32 0.046(3) 0.055(3) 0.034(3) -0.004(2) 0.015(2) -0.007(3)
C33 0.028(3) 0.047(3) 0.038(3) 0.006(2) 0.013(2) 0.004(2)
C41 0.076(4) 0.051(4) 0.072(4) -0.013(3) 0.042(4) -0.031(3)
C42 0.046(3) 0.072(4) 0.049(3) -0.004(3) 0.032(3) -0.013(3)
C43 0.043(4) 0.080(5) 0.138(7) 0.083(5) 0.032(4) 0.013(3)

loop_
_atom_type_symbol
_atom_type_description
_atom_type_scat_dispersion_real
_atom_type_scat_dispersion_imag
_atom_type_scat_source
C C 0.0033 0.0016 'International Tables Vol C Tables 4.2.6.8 and 6.1.1.4'
H H 0.0000 0.0000 'International Tables Vol C Tables 4.2.6.8 and 6.1.1.4'
O O 0.0106 0.0060 'International Tables Vol C Tables 4.2.6.8 and 6.1.1.4'
P P 0.1023 0.0942 'International Tables Vol C Tables 4.2.6.8 and 6.1.1.4'
Co Co 0.3494 0.9721 'International Tables Vol C Tables 4.2.6.8 and 6.1.1.4'

loop_
_geom_angle_atom_site_label_1
_geom_angle_atom_site_label_2
_geom_angle_atom_site_label_3
_geom_angle
C1 Co1 C3 87.9(2)
C1 Co1 C2 169.0(2)
C3 Co1 C2 86.11(18)
C1 Co1 P1 99.93(15)
C3 Co1 P1 97.79(14)
C2 Co1 P1 89.97(13)
C1 Co1 P2 91.89(15)
C3 Co1 P2 152.32(14)
C2 Co1 P2 89.18(13)
P1 Co1 P2 109.48(5)
C1 Co1 Co2 120.94(15)
C3 Co1 Co2 48.94(13)
C2 Co1 Co2 48.78(13)
P1 Co1 Co2 120.93(4)
P2 Co1 Co2 109.65(4)
C4 Co2 C2 87.76(19)
C4 Co2 C3 165.6(2)
C2 Co2 C3 85.75(19)
C4 Co2 P4 98.30(15)
C2 Co2 P4 99.99(13)
C3 Co2 P4 95.46(14)
C4 Co2 P3 92.02(15)
C2 Co2 P3 155.72(13)
C3 Co2 P3 88.67(13)
P4 Co2 P3 104.05(5)
C4 Co2 Co1 118.75(15)
C2 Co2 Co1 48.99(13)
C3 Co2 Co1 48.29(13)
P4 Co2 Co1 126.09(5)
P3 Co2 Co1 111.63(4)
C11 P1 C13 100.7(2)
C11 P1 C12 101.4(2)
C13 P1 C12 101.1(3)
C11 P1 Co1 114.99(16)
C13 P1 Co1 120.29(18)
C12 P1 Co1 115.50(17)
C23 P2 C22 100.0(3)
C23 P2 C21 100.7(2)
C22 P2 C21 102.2(2)
C23 P2 Co1 115.63(17)
C22 P2 Co1 119.69(17)
C21 P2 Co1 115.72(17)
C31 P3 C32 100.6(2)
C31 P3 C33 102.8(2)
C32 P3 C33 100.3(2)
C31 P3 Co2 114.09(16)
C32 P3 Co2 117.98(18)
C33 P3 Co2 118.35(16)
C43 P4 C42 100.3(3)
C43 P4 C41 102.6(3)
C42 P4 C41 99.7(3)
C43 P4 Co2 114.86(18)
C42 P4 Co2 121.1(2)
C41 P4 Co2 115.4(2)
O1 C1 Co1 174.2(4)
O2 C2 Co2 138.2(4)
O2 C2 Co1 139.4(4)
Co2 C2 Co1 82.24(18)
O3 C3 Co1 137.2(4)
O3 C3 Co2 139.9(4)
Co1 C3 Co2 82.78(17)
O4 C4 Co2 175.6(4)
P1 C11 H11A 109.5
P1 C11 H11B 109.5
H11A C11 H11B 109.5
P1 C11 H11C 109.5
H11A C11 H11C 109.5
H11B C11 H11C 109.5
P1 C12 H12A 109.5
P1 C12 H12B 109.5
H12A C12 H12B 109.5
P1 C12 H12C 109.5
H12A C12 H12C 109.5
H12B C12 H12C 109.5
P1 C13 H13A 109.5
P1 C13 H13B 109.5
H13A C13 H13B 109.5
P1 C13 H13C 109.5
H13A C13 H13C 109.5
H13B C13 H13C 109.5
P2 C21 H21A 109.5
P2 C21 H21B 109.5
H21A C21 H21B 109.5
P2 C21 H21C 109.5
H21A C21 H21C 109.5
H21B C21 H21C 109.5
P2 C22 H22A 109.5
P2 C22 H22B 109.5
H22A C22 H22B 109.5
P2 C22 H22C 109.5
H22A C22 H22C 109.5
H22B C22 H22C 109.5
P2 C23 H23A 109.5
P2 C23 H23B 109.5
H23A C23 H23B 109.5
P2 C23 H23C 109.5
H23A C23 H23C 109.5
H23B C23 H23C 109.5
P3 C31 H31A 109.5
P3 C31 H31B 109.5
H31A C31 H31B 109.5
P3 C31 H31C 109.5
H31A C31 H31C 109.5
H31B C31 H31C 109.5
P3 C32 H32A 109.5
P3 C32 H32B 109.5
H32A C32 H32B 109.5
P3 C32 H32C 109.5
H32A C32 H32C 109.5
H32B C32 H32C 109.5
P3 C33 H33A 109.5
P3 C33 H33B 109.5
H33A C33 H33B 109.5
P3 C33 H33C 109.5
H33A C33 H33C 109.5
H33B C33 H33C 109.5
P4 C41 H41A 109.5
P4 C41 H41B 109.5
H41A C41 H41B 109.5
P4 C41 H41C 109.5
H41A C41 H41C 109.5
H41B C41 H41C 109.5
P4 C42 H42A 109.5
P4 C42 H42B 109.5
H42A C42 H42B 109.5
P4 C42 H42C 109.5
H42A C42 H42C 109.5
H42B C42 H42C 109.5
P4 C43 H43A 109.5
P4 C43 H43B 109.5
H43A C43 H43B 109.5
P4 C43 H43C 109.5
H43A C43 H43C 109.5
H43B C43 H43C 109.5

loop_
_geom_bond_atom_site_label_1
_geom_bond_atom_site_label_2
_geom_bond_distance
Co1 C1 1.761(5)
Co1 C3 1.897(4)
Co1 C2 1.920(4)
Co1 P1 2.1800(13)
Co1 P2 2.2136(13)
Co1 Co2 2.5209(8)
Co2 C4 1.753(5)
Co2 C2 1.914(4)
Co2 C3 1.916(4)
Co2 P4 2.1742(13)
Co2 P3 2.2199(13)
P1 C11 1.814(5)
P1 C13 1.819(5)
P1 C12 1.822(5)
P2 C23 1.809(5)
P2 C22 1.817(5)
P2 C21 1.823(5)
P3 C31 1.814(4)
P3 C32 1.818(5)
P3 C33 1.829(5)
P4 C43 1.812(5)
P4 C42 1.814(5)
P4 C41 1.819(5)
O1 C1 1.151(5)
O2 C2 1.185(5)
O3 C3 1.192(5)
O4 C4 1.161(5)
C11 H11A 0.9800
C11 H11B 0.9800
C11 H11C 0.9800
C12 H12A 0.9800
C12 H12B 0.9800
C12 H12C 0.9800
C13 H13A 0.9800
C13 H13B 0.9800
C13 H13C 0.9800
C21 H21A 0.9800
C21 H21B 0.9800
C21 H21C 0.9800
C22 H22A 0.9800
C22 H22B 0.9800
C22 H22C 0.9800
C23 H23A 0.9800
C23 H23B 0.9800
C23 H23C 0.9800
C31 H31A 0.9800
C31 H31B 0.9800
C31 H31C 0.9800
C32 H32A 0.9800
C32 H32B 0.9800
C32 H32C 0.9800
C33 H33A 0.9800
C33 H33B 0.9800
C33 H33C 0.9800
C41 H41A 0.9800
C41 H41B 0.9800
C41 H41C 0.9800
C42 H42A 0.9800
C42 H42B 0.9800
C42 H42C 0.9800
C43 H43A 0.9800
C43 H43B 0.9800
C43 H43C 0.9800

loop_
_geom_torsion_atom_site_label_1
_geom_torsion_atom_site_label_2
_geom_torsion_atom_site_label_3
_geom_torsion_atom_site_label_4
_geom_torsion
C1 Co1 Co2 C4 117.7(2)
C3 Co1 Co2 C4 172.4(2)
C2 Co1 Co2 C4 -57.6(2)
P1 Co1 Co2 C4 -115.85(17)
P2 Co1 Co2 C4 12.96(17)
C1 Co1 Co2 C2 175.3(2)
C3 Co1 Co2 C2 -130.1(2)
P1 Co1 Co2 C2 -58.27(17)
P2 Co1 Co2 C2 70.54(17)
C1 Co1 Co2 C3 -54.6(2)
C2 Co1 Co2 C3 130.1(2)
P1 Co1 Co2 C3 71.79(18)
P2 Co1 Co2 C3 -159.39(18)
C1 Co1 Co2 P4 -115.13(18)
C3 Co1 Co2 P4 -60.52(18)
C2 Co1 Co2 P4 69.55(17)
P1 Co1 Co2 P4 11.28(7)
P2 Co1 Co2 P4 140.09(6)
C1 Co1 Co2 P3 12.63(18)
C3 Co1 Co2 P3 67.24(18)
C2 Co1 Co2 P3 -162.69(17)
P1 Co1 Co2 P3 139.03(5)
P2 Co1 Co2 P3 -92.15(5)
C1 Co1 P1 C11 115.3(2)
C3 Co1 P1 C11 26.1(2)
C2 Co1 P1 C11 -60.0(2)
P2 Co1 P1 C11 -149.09(18)
Co2 Co1 P1 C11 -20.20(19)
C1 Co1 P1 C13 -124.1(3)
C3 Co1 P1 C13 146.7(3)
C2 Co1 P1 C13 60.6(3)
P2 Co1 P1 C13 -28.5(2)
Co2 Co1 P1 C13 100.4(2)
C1 Co1 P1 C12 -2.4(2)
C3 Co1 P1 C12 -91.6(2)
C2 Co1 P1 C12 -177.7(2)
P2 Co1 P1 C12 93.2(2)
Co2 Co1 P1 C12 -137.88(19)
C1 Co1 P2 C23 -108.5(3)
C3 Co1 P2 C23 -19.4(4)
C2 Co1 P2 C23 60.6(2)
P1 Co1 P2 C23 150.3(2)
Co2 Co1 P2 C23 15.5(2)
C1 Co1 P2 C22 131.9(3)
C3 Co1 P2 C22 -139.0(4)
C2 Co1 P2 C22 -59.0(2)
P1 Co1 P2 C22 30.7(2)
Co2 Co1 P2 C22 -104.2(2)
C1 Co1 P2 C21 8.9(2)
C3 Co1 P2 C21 98.0(3)
C2 Co1 P2 C21 178.0(2)
P1 Co1 P2 C21 -92.30(18)
Co2 Co1 P2 C21 132.85(18)
C4 Co2 P3 C31 -92.2(2)
C2 Co2 P3 C31 -3.2(4)
C3 Co2 P3 C31 73.5(2)
P4 Co2 P3 C31 168.74(18)
Co1 Co2 P3 C31 29.94(18)
C4 Co2 P3 C32 25.6(2)
C2 Co2 P3 C32 114.6(4)
C3 Co2 P3 C32 -168.8(2)
P4 Co2 P3 C32 -73.52(19)
Co1 Co2 P3 C32 147.67(18)
C4 Co2 P3 C33 146.7(2)
C2 Co2 P3 C33 -124.3(4)
C3 Co2 P3 C33 -47.7(2)
P4 Co2 P3 C33 47.63(19)
Co1 Co2 P3 C33 -91.18(19)
C4 Co2 P4 C43 67.5(3)
C2 Co2 P4 C43 -21.7(3)
C3 Co2 P4 C43 -108.3(3)
P3 Co2 P4 C43 161.7(3)
Co1 Co2 P4 C43 -67.6(3)
C4 Co2 P4 C42 -171.9(3)
C2 Co2 P4 C42 99.0(3)
C3 Co2 P4 C42 12.3(3)
P3 Co2 P4 C42 -77.7(2)
Co1 Co2 P4 C42 53.1(2)
C4 Co2 P4 C41 -51.6(3)
C2 Co2 P4 C41 -140.8(3)
C3 Co2 P4 C41 132.6(3)
P3 Co2 P4 C41 42.6(2)
Co1 Co2 P4 C41 173.3(2)
C3 Co1 C1 O1 78(4)
C2 Co1 C1 O1 135(4)
P1 Co1 C1 O1 -19(4)
P2 Co1 C1 O1 -130(4)
Co2 Co1 C1 O1 116(4)
C4 Co2 C2 O2 -43.4(5)
C3 Co2 C2 O2 149.4(5)
P4 Co2 C2 O2 54.6(5)
P3 Co2 C2 O2 -133.4(4)
Co1 Co2 C2 O2 -175.6(6)
C4 Co2 C2 Co1 132.21(18)
C3 Co2 C2 Co1 -34.95(16)
P4 Co2 C2 Co1 -129.75(10)
P3 Co2 C2 Co1 42.3(4)
C1 Co1 C2 O2 153.9(9)
C3 Co1 C2 O2 -149.1(5)
P1 Co1 C2 O2 -51.3(5)
P2 Co1 C2 O2 58.2(5)
Co2 Co1 C2 O2 175.5(6)
C1 Co1 C2 Co2 -21.6(11)
C3 Co1 C2 Co2 35.34(17)
P1 Co1 C2 Co2 133.15(11)
P2 Co1 C2 Co2 -117.37(11)
C1 Co1 C3 O3 -42.6(5)
C2 Co1 C3 O3 146.6(5)
P1 Co1 C3 O3 57.1(5)
P2 Co1 C3 O3 -132.7(4)
Co2 Co1 C3 O3 -178.2(6)
C1 Co1 C3 Co2 135.59(19)
C2 Co1 C3 Co2 -35.24(17)
P1 Co1 C3 Co2 -124.67(11)
P2 Co1 C3 Co2 45.5(4)
C4 Co2 C3 O3 150.1(7)
C2 Co2 C3 O3 -146.5(6)
P4 Co2 C3 O3 -46.9(6)
P3 Co2 C3 O3 57.1(5)
Co1 Co2 C3 O3 178.1(6)
C4 Co2 C3 Co1 -28.0(9)
C2 Co2 C3 Co1 35.39(16)
P4 Co2 C3 Co1 135.04(11)
P3 Co2 C3 Co1 -120.97(12)
C2 Co2 C4 O4 98(5)
C3 Co2 C4 O4 161(5)
P4 Co2 C4 O4 -2(5)
P3 Co2 C4 O4 -107(5)
Co1 Co2 C4 O4 137(5)
